data_4123951
loop_
_publ_author_name
'Cotton, F.A.'
'Mester, Z.C.'
'de Boer, B.G.'

_publ_section_title
;
 The chemistry of rhenium(IV) chloride. II. Structure of one of the
 polymorphs (beta) and evidence for a new polymorph (gamma)
;
_journal_name_full 'Journal of the American Chemical Society'
_journal_page_first 1159
_journal_page_last 1163
_journal_volume 95
_journal_year 1973
_chemical_formula_sum 'Cl4 Re'
_chemical_name_systematic 'Re Cl4'
_space_group_IT_number 13
_symmetry_space_group_name_Hall '-P 2yc'
_symmetry_space_group_name_H-M 'P 1 2/c 1'
_cell_angle_alpha 90
_cell_angle_beta 93.15
_cell_angle_gamma 90
_cell_formula_units_Z 4
_cell_length_a 6.362
_cell_length_b 6.273
_cell_length_c 12.165
_cell_volume 484.757
_citation_journal_id_ASTM JACSAT
_cod_data_source_file Cotton_JACSAT_1973_1449.cif
_cod_data_source_block Cl4Re1
_cod_original_cell_volume 484.7573
_cod_original_formula_sum 'Cl4 Re1'
_cod_database_code 4123951

loop_
_symmetry_equiv_pos_as_xyz
x,y,z
-x,y,-z+1/2
-x,-y,-z
x,-y,z-1/2

loop_
_atom_site_label
_atom_site_type_symbol
_atom_site_fract_x
_atom_site_fract_y
_atom_site_fract_z
_atom_site_occupancy
_atom_site_U_iso_or_equiv
Cl3 Cl-1 0.3569 0.5683 0.3653 1 0.0
Cl4 Cl-1 0 -0.0503 0.25 1 0.0
Cl5 Cl-1 0.5 0.093 0.25 1 0.0
Cl2 Cl-1 0.1337 0.4071 0.1272 1 0.0
Re1 Re+4 0.18466 0.26727 0.31251 1 0.0
Cl1 Cl-1 0.252 0.1129 0.4787 1 0.0
